data_4336205
loop_
_publ_author_name
'Jonathan A. Kitchen'
'Juan Olgu\'in'
'Rafal Kulmaczewski'
'Nicholas G. White'
'Victoria A. Milway'
'Guy N. L. Jameson'
'Jeffery L. Tallon'
'Sally Brooker'

_publ_section_title
;
 Effect of N4-Substituent Choice on Spin Crossover in Dinuclear Iron(II)
 Complexes of Bis-Terdentate 1,2,4-Triazole-Based Ligands
;
_journal_name_full 'Inorganic Chemistry'
_journal_page_first 11185
_journal_page_last 11199
_journal_paper_doi 10.1021/ic4014416
_journal_volume 52
_journal_year 2013
_chemical_formula_sum 'C56 H56 B4 F16 Fe2 N16'
_chemical_formula_weight 1412.11
_chemical_name_systematic
; 
 ? 
;
_space_group_IT_number 14
_symmetry_cell_setting monoclinic
_symmetry_space_group_name_Hall '-P 2ybc'
_symmetry_space_group_name_H-M 'P 1 21/c 1'
_atom_sites_solution_hydrogens geom
_atom_sites_solution_primary direct
_atom_sites_solution_secondary difmap
_audit_creation_method SHELXL-97
_cell_angle_alpha 90.00
_cell_angle_beta 97.959(14)
_cell_angle_gamma 90.00
_cell_formula_units_Z 4
_cell_length_a 11.604(3)
_cell_length_b 20.012(6)
_cell_length_c 27.927(7)
_cell_measurement_reflns_used 1415
_cell_measurement_temperature 91(2)
_cell_measurement_theta_max 17.686
_cell_measurement_theta_min 2.254
_cell_volume 6423(3)
_computing_structure_refinement 'SHELXL-97 (Sheldrick, 1997)'
_computing_structure_solution 'SHELXS-97 (Sheldrick, 1990)'
_diffrn_ambient_temperature 91(2)
_diffrn_measured_fraction_theta_full 0.992
_diffrn_measured_fraction_theta_max 0.992
_diffrn_measurement_device_type 'Bruker Kappa Apex II area detector'
_diffrn_measurement_method '\f and \w scans'
_diffrn_radiation_monochromator graphite
_diffrn_radiation_source 'fine-focus sealed tube'
_diffrn_radiation_type MoK\a
_diffrn_radiation_wavelength 0.71073
_diffrn_reflns_av_R_equivalents 0.1221
_diffrn_reflns_av_sigmaI/netI 0.1983
_diffrn_reflns_limit_h_max 13
_diffrn_reflns_limit_h_min -9
_diffrn_reflns_limit_k_max 23
_diffrn_reflns_limit_k_min -23
_diffrn_reflns_limit_l_max 26
_diffrn_reflns_limit_l_min -33
_diffrn_reflns_number 34960
_diffrn_reflns_theta_full 25.00
_diffrn_reflns_theta_max 25.00
_diffrn_reflns_theta_min 2.04
_exptl_absorpt_coefficient_mu 0.549
_exptl_absorpt_correction_T_max 0.9730
_exptl_absorpt_correction_T_min 0.6087
_exptl_absorpt_correction_type multi-scan
_exptl_absorpt_process_details 'SCALE(Bruker, 2004)'
_exptl_crystal_colour Colourless
_exptl_crystal_density_diffrn 1.460
_exptl_crystal_description Plate
_exptl_crystal_F_000 2880
_exptl_crystal_size_max 0.21
_exptl_crystal_size_mid 0.05
_exptl_crystal_size_min 0.05
_platon_squeeze_details
;
;
_refine_diff_density_max 0.534
_refine_diff_density_min -0.654
_refine_diff_density_rms 0.091
_refine_ls_extinction_method none
_refine_ls_goodness_of_fit_ref 0.924
_refine_ls_hydrogen_treatment constr
_refine_ls_matrix_type full
_refine_ls_number_parameters 849
_refine_ls_number_reflns 11229
_refine_ls_number_restraints 0
_refine_ls_restrained_S_all 0.924
_refine_ls_R_factor_all 0.1701
_refine_ls_R_factor_gt 0.0705
_refine_ls_shift/su_max 0.000
_refine_ls_shift/su_mean 0.000
_refine_ls_structure_factor_coef Fsqd
_refine_ls_weighting_details 'calc w=1/[\s^2^(Fo^2^)+(0.0625P)^2^+0.0000P] where P=(Fo^2^+2Fc^2^)/3'
_refine_ls_weighting_scheme calc
_refine_ls_wR_factor_gt 0.1402
_refine_ls_wR_factor_ref 0.1686
_reflns_number_gt 5028
_reflns_number_total 11229
_reflns_threshold_expression >2sigma(I)
_cod_data_source_file ic4014416_si_002_6.cif
_cod_data_source_block jak588_2
_cod_database_code 4336205

loop_
_symmetry_equiv_pos_as_xyz
'x, y, z'
'-x, y+1/2, -z+1/2'
'-x, -y, -z'
'x, -y-1/2, z-1/2'

loop_
_atom_site_label
_atom_site_type_symbol
_atom_site_fract_x
_atom_site_fract_y
_atom_site_fract_z
_atom_site_U_iso_or_equiv
_atom_site_adp_type
_atom_site_occupancy
_atom_site_symmetry_multiplicity
_atom_site_calc_flag
_atom_site_refinement_flags
Fe1 Fe 0.40445(7) 0.21262(4) 0.22996(3) 0.0247(3) Uani 1 1 d .
Fe2 Fe 0.18674(7) 0.04256(4) 0.18337(3) 0.0236(2) Uani 1 1 d .
N1 N 0.3062(4) -0.0116(2) 0.14497(16) 0.0226(12) Uani 1 1 d .
N2 N 0.0905(4) 0.0343(2) 0.10679(16) 0.0251(13) Uani 1 1 d .
H2X H 0.0153 0.0283 0.1036 0.030 Uiso 1 1 d .
N3 N 0.2098(4) 0.1387(2) 0.15271(16) 0.0218(12) Uani 1 1 d .
N4 N 0.2781(4) 0.1938(2) 0.16840(16) 0.0255(13) Uani 1 1 d .
N5 N 0.4213(4) 0.3034(2) 0.18078(16) 0.0264(13) Uani 1 1 d .
H5X H 0.4033 0.3311 0.2031 0.032 Uiso 1 1 d .
N6 N 0.5498(4) 0.1889(2) 0.19428(17) 0.0263(13) Uani 1 1 d .
N7 N 0.2204(4) 0.2037(2) 0.09186(15) 0.0213(12) Uani 1 1 d .
N8 N 0.2198(4) 0.2266(2) 0.04419(16) 0.0241(13) Uani 1 1 d .
C1 C 0.4207(5) -0.0179(3) 0.1609(2) 0.0247(15) Uani 1 1 d .
H1 H 0.4479 -0.0085 0.1939 0.030 Uiso 1 1 calc R
C2 C 0.4995(6) -0.0373(3) 0.1310(2) 0.0309(16) Uani 1 1 d .
H2 H 0.5791 -0.0438 0.1436 0.037 Uiso 1 1 calc R
C3 C 0.4611(6) -0.0473(3) 0.0822(2) 0.0335(17) Uani 1 1 d .
H3 H 0.5149 -0.0568 0.0604 0.040 Uiso 1 1 calc R
C4 C 0.3429(6) -0.0431(3) 0.0657(2) 0.0284(16) Uani 1 1 d .
H4 H 0.3143 -0.0518 0.0327 0.034 Uiso 1 1 calc R
C5 C 0.2687(5) -0.0264(3) 0.0973(2) 0.0231(15) Uani 1 1 d .
C6 C 0.1390(5) -0.0245(3) 0.0847(2) 0.0251(16) Uani 1 1 d .
H6A H 0.1181 -0.0226 0.0491 0.030 Uiso 1 1 calc R
H6B H 0.1050 -0.0658 0.0965 0.030 Uiso 1 1 calc R
C7 C 0.0997(5) 0.0960(3) 0.0776(2) 0.0276(16) Uani 1 1 d .
H7A H 0.1318 0.0846 0.0475 0.033 Uiso 1 1 calc R
H7B H 0.0214 0.1156 0.0684 0.033 Uiso 1 1 calc R
C8 C 0.1766(5) 0.1454(3) 0.1059(2) 0.0214(15) Uani 1 1 d .
C9 C 0.2830(5) 0.2322(3) 0.1311(2) 0.0252(16) Uani 1 1 d .
C10 C 0.3475(5) 0.2961(3) 0.1332(2) 0.0277(16) Uani 1 1 d .
H10A H 0.2919 0.3338 0.1282 0.033 Uiso 1 1 calc R
H10B H 0.3971 0.2974 0.1071 0.033 Uiso 1 1 calc R
C11 C 0.5453(5) 0.3076(3) 0.1767(2) 0.0291(17) Uani 1 1 d .
H11A H 0.5876 0.3275 0.2065 0.035 Uiso 1 1 calc R
H11B H 0.5570 0.3367 0.1491 0.035 Uiso 1 1 calc R
C12 C 0.5935(5) 0.2384(3) 0.1692(2) 0.0246(16) Uani 1 1 d .
C13 C 0.6755(5) 0.2274(3) 0.1391(2) 0.0328(17) Uani 1 1 d .
H13 H 0.7034 0.2632 0.1216 0.039 Uiso 1 1 calc R
C14 C 0.7173(6) 0.1627(3) 0.1346(2) 0.0367(18) Uani 1 1 d .
H14 H 0.7737 0.1538 0.1138 0.044 Uiso 1 1 calc R
C15 C 0.6766(5) 0.1128(3) 0.1602(2) 0.0327(17) Uani 1 1 d .
H15 H 0.7044 0.0685 0.1578 0.039 Uiso 1 1 calc R
C16 C 0.5942(5) 0.1271(3) 0.1898(2) 0.0303(17) Uani 1 1 d .
H16 H 0.5672 0.0917 0.2080 0.036 Uiso 1 1 calc R
C17 C 0.3249(5) 0.2107(3) 0.0243(2) 0.0244(15) Uani 1 1 d .
C18 C 0.3507(6) 0.2480(3) -0.0148(2) 0.0307(17) Uani 1 1 d .
H18 H 0.2971 0.2804 -0.0294 0.037 Uiso 1 1 calc R
C19 C 0.4535(6) 0.2376(3) -0.0321(2) 0.0404(18) Uani 1 1 d .
H19 H 0.4708 0.2630 -0.0590 0.049 Uiso 1 1 calc R
C20 C 0.5334(6) 0.1908(3) -0.0114(2) 0.0401(19) Uani 1 1 d .
H20 H 0.6062 0.1856 -0.0228 0.048 Uiso 1 1 calc R
C21 C 0.5054(6) 0.1519(3) 0.0263(2) 0.0358(18) Uani 1 1 d .
H21 H 0.5578 0.1181 0.0396 0.043 Uiso 1 1 calc R
C22 C 0.4022(5) 0.1615(3) 0.0451(2) 0.0306(16) Uani 1 1 d .
H22 H 0.3842 0.1353 0.0714 0.037 Uiso 1 1 calc R
C23 C 0.1049(5) 0.2242(3) 0.0160(2) 0.0253(16) Uani 1 1 d .
C24 C 0.0875(6) 0.1913(3) -0.0286(2) 0.0290(16) Uani 1 1 d .
H24 H 0.1499 0.1701 -0.0414 0.035 Uiso 1 1 calc R
C25 C -0.0244(6) 0.1910(3) -0.0533(2) 0.0392(19) Uani 1 1 d .
H25 H -0.0377 0.1714 -0.0845 0.047 Uiso 1 1 calc R
C26 C -0.1160(6) 0.2179(3) -0.0344(2) 0.0399(19) Uani 1 1 d .
H26 H -0.1923 0.2148 -0.0516 0.048 Uiso 1 1 calc R
C27 C -0.0978(6) 0.2496(3) 0.0100(2) 0.0381(18) Uani 1 1 d .
H27 H -0.1614 0.2683 0.0234 0.046 Uiso 1 1 calc R
C28 C 0.0154(5) 0.2538(3) 0.0349(2) 0.0289(16) Uani 1 1 d .
H28 H 0.0296 0.2772 0.0648 0.035 Uiso 1 1 calc R
N41 N 0.2941(4) 0.2680(2) 0.27108(17) 0.0284(13) Uani 1 1 d .
N42 N 0.5074(4) 0.2201(2) 0.30594(16) 0.0266(13) Uani 1 1 d .
H42X H 0.5815 0.2225 0.3026 0.032 Uiso 1 1 d .
N43 N 0.3812(4) 0.1173(2) 0.26053(16) 0.0245(13) Uani 1 1 d .
N44 N 0.3096(4) 0.0626(2) 0.24597(17) 0.0247(13) Uani 1 1 d .
N45 N 0.1547(4) -0.0411(2) 0.23479(16) 0.0283(13) Uani 1 1 d .
H45X H 0.1799 -0.0767 0.2209 0.034 Uiso 1 1 d .
N46 N 0.0341(4) 0.0759(2) 0.21468(17) 0.0260(13) Uani 1 1 d .
N47 N 0.3546(4) 0.0598(3) 0.32485(17) 0.0299(14) Uani 1 1 d .
N48 N 0.3401(5) 0.0503(3) 0.37289(18) 0.0390(15) Uani 1 1 d .
C41 C 0.1793(6) 0.2756(3) 0.2593(2) 0.0323(17) Uani 1 1 d .
H41 H 0.1444 0.2604 0.2285 0.039 Uiso 1 1 calc R
C42 C 0.1084(6) 0.3043(3) 0.2894(2) 0.0345(17) Uani 1 1 d .
H42 H 0.0269 0.3081 0.2798 0.041 Uiso 1 1 calc R
C43 C 0.1593(5) 0.3270(3) 0.3337(2) 0.0300(16) Uani 1 1 d .
H43 H 0.1134 0.3465 0.3557 0.036 Uiso 1 1 calc R
C44 C 0.2790(5) 0.3211(3) 0.3460(2) 0.0261(16) Uani 1 1 d .
H44 H 0.3159 0.3378 0.3761 0.031 Uiso 1 1 calc R
C45 C 0.3431(5) 0.2915(3) 0.3150(2) 0.0243(15) Uani 1 1 d .
C46 C 0.4737(5) 0.2850(3) 0.3245(2) 0.0312(17) Uani 1 1 d .
H46A H 0.5103 0.3217 0.3082 0.037 Uiso 1 1 calc R
H46B H 0.5005 0.2880 0.3596 0.037 Uiso 1 1 calc R
C47 C 0.4838(6) 0.1631(3) 0.3363(2) 0.0396(19) Uani 1 1 d .
H47A H 0.4460 0.1790 0.3638 0.048 Uiso 1 1 calc R
H47B H 0.5580 0.1411 0.3494 0.048 Uiso 1 1 calc R
C48 C 0.4071(5) 0.1145(3) 0.3075(2) 0.0279(16) Uani 1 1 d .
C49 C 0.2928(5) 0.0297(3) 0.2850(2) 0.0273(16) Uani 1 1 d .
C50 C 0.2201(5) -0.0322(3) 0.2841(2) 0.0340(18) Uani 1 1 d .
H50A H 0.2706 -0.0714 0.2928 0.041 Uiso 1 1 calc R
H50B H 0.1649 -0.0283 0.3080 0.041 Uiso 1 1 calc R
C51 C 0.0265(5) -0.0413(3) 0.2355(2) 0.0338(17) Uani 1 1 d .
H51A H 0.0077 -0.0681 0.2632 0.041 Uiso 1 1 calc R
H51B H -0.0134 -0.0617 0.2054 0.041 Uiso 1 1 calc R
C52 C -0.0155(6) 0.0297(3) 0.2398(2) 0.0320(17) Uani 1 1 d .
C53 C -0.1028(6) 0.0447(4) 0.2675(2) 0.0414(19) Uani 1 1 d .
H53 H -0.1370 0.0111 0.2850 0.050 Uiso 1 1 calc R
C54 C -0.1381(6) 0.1117(4) 0.2685(2) 0.0406(19) Uani 1 1 d .
H54 H -0.1961 0.1244 0.2876 0.049 Uiso 1 1 calc R
C55 C -0.0896(5) 0.1585(3) 0.2421(2) 0.0351(17) Uani 1 1 d .
H55 H -0.1150 0.2036 0.2417 0.042 Uiso 1 1 calc R
C56 C -0.0033(5) 0.1390(3) 0.2162(2) 0.0309(17) Uani 1 1 d .
H56 H 0.0316 0.1720 0.1984 0.037 Uiso 1 1 calc R
C57 C 0.3971(6) -0.0067(3) 0.3979(2) 0.0302(16) Uani 1 1 d .
C58 C 0.5163(6) -0.0064(4) 0.4080(2) 0.049(2) Uani 1 1 d .
H58 H 0.5604 0.0284 0.3961 0.058 Uiso 1 1 calc R
C59 C 0.5715(7) -0.0574(4) 0.4359(3) 0.058(2) Uani 1 1 d .
H59 H 0.6539 -0.0573 0.4433 0.070 Uiso 1 1 calc R
C60 C 0.5103(8) -0.1065(4) 0.4524(2) 0.056(2) Uani 1 1 d .
H60 H 0.5488 -0.1405 0.4724 0.067 Uiso 1 1 calc R
C61 C 0.3906(8) -0.1078(4) 0.4404(3) 0.055(2) Uani 1 1 d .
H61 H 0.3473 -0.1436 0.4515 0.067 Uiso 1 1 calc R
C62 C 0.3335(6) -0.0581(3) 0.4126(2) 0.043(2) Uani 1 1 d .
H62 H 0.2514 -0.0595 0.4039 0.051 Uiso 1 1 calc R
C63 C 0.2455(6) 0.0828(3) 0.3885(2) 0.0328(17) Uani 1 1 d .
C64 C 0.2348(6) 0.0803(3) 0.4378(2) 0.0379(18) Uani 1 1 d .
H64 H 0.2904 0.0564 0.4595 0.045 Uiso 1 1 calc R
C65 C 0.1447(7) 0.1122(3) 0.4549(3) 0.049(2) Uani 1 1 d .
H65 H 0.1368 0.1090 0.4882 0.059 Uiso 1 1 calc R
C66 C 0.0647(7) 0.1492(3) 0.4244(3) 0.051(2) Uani 1 1 d .
H66 H 0.0019 0.1709 0.4365 0.062 Uiso 1 1 calc R
C67 C 0.0772(6) 0.1542(3) 0.3767(3) 0.047(2) Uani 1 1 d .
H67 H 0.0239 0.1806 0.3558 0.057 Uiso 1 1 calc R
C68 C 0.1672(6) 0.1210(3) 0.3578(2) 0.0401(19) Uani 1 1 d .
H68 H 0.1746 0.1246 0.3245 0.048 Uiso 1 1 calc R
B11 B -0.0488(10) 0.3287(6) 0.1540(4) 0.064(3) Uani 1 1 d .
F11 F -0.0054(7) 0.3941(4) 0.1561(2) 0.190(4) Uani 1 1 d .
F12 F 0.0316(5) 0.2858(4) 0.15014(16) 0.158(4) Uani 1 1 d .
F13 F -0.1051(4) 0.3200(2) 0.19349(15) 0.0700(13) Uani 1 1 d .
F14 F -0.1264(4) 0.3304(2) 0.11149(15) 0.0641(13) Uani 1 1 d .
B21 B 0.3833(7) 0.4753(4) 0.2156(3) 0.031(2) Uani 1 1 d .
F21 F 0.3772(3) 0.53964(17) 0.19650(13) 0.0446(10) Uani 1 1 d .
F22 F 0.3554(3) 0.47756(18) 0.26240(13) 0.0466(11) Uani 1 1 d .
F23 F 0.3034(3) 0.43406(16) 0.18731(13) 0.0450(11) Uani 1 1 d .
F24 F 0.4947(3) 0.44905(17) 0.21608(13) 0.0428(10) Uani 1 1 d .
B31 B 0.2320(7) -0.1892(4) 0.1751(3) 0.036(2) Uani 1 1 d .
F31 F 0.2996(3) -0.1580(2) 0.21358(12) 0.0485(11) Uani 1 1 d .
F32 F 0.2814(3) -0.17760(17) 0.13281(12) 0.0357(9) Uani 1 1 d .
F33 F 0.2304(4) -0.25740(19) 0.18321(16) 0.0724(14) Uani 1 1 d .
F34 F 0.1211(3) -0.16222(17) 0.16984(12) 0.0413(10) Uani 1 1 d .
B41 B -0.2078(7) -0.0145(4) 0.0671(3) 0.0294(19) Uani 1 1 d .
F41 F -0.1272(3) -0.01618(18) 0.03498(11) 0.0377(10) Uani 1 1 d .
F42 F -0.2845(3) 0.03708(18) 0.05722(12) 0.0506(11) Uani 1 1 d .
F43 F -0.1469(3) -0.00654(19) 0.11423(11) 0.0438(11) Uani 1 1 d .
F44 F -0.2661(3) -0.07552(17) 0.06546(12) 0.0436(10) Uani 1 1 d .

loop_
_atom_site_aniso_label
_atom_site_aniso_U_11
_atom_site_aniso_U_22
_atom_site_aniso_U_33
_atom_site_aniso_U_23
_atom_site_aniso_U_13
_atom_site_aniso_U_12
Fe1 0.0273(5) 0.0227(5) 0.0232(5) -0.0051(4) -0.0003(4) 0.0035(4)
Fe2 0.0271(5) 0.0215(5) 0.0215(5) 0.0006(4) 0.0006(4) 0.0016(4)
N1 0.028(3) 0.017(3) 0.023(3) 0.001(2) 0.002(3) 0.002(2)
N2 0.019(3) 0.022(3) 0.032(3) 0.003(2) -0.003(2) -0.001(2)
N3 0.021(3) 0.018(3) 0.025(3) -0.004(2) -0.001(2) 0.005(2)
N4 0.029(3) 0.018(3) 0.028(3) -0.003(2) 0.000(3) 0.001(2)
N5 0.034(3) 0.023(3) 0.023(3) -0.005(2) 0.002(3) -0.004(3)
N6 0.032(3) 0.019(3) 0.027(3) -0.003(2) -0.001(3) 0.000(3)
N7 0.028(3) 0.016(3) 0.018(3) 0.003(2) -0.002(2) 0.001(2)
N8 0.029(3) 0.026(3) 0.016(3) 0.006(2) 0.000(3) 0.000(2)
C1 0.027(4) 0.022(3) 0.025(4) -0.003(3) 0.001(3) 0.002(3)
C2 0.031(4) 0.033(4) 0.030(4) -0.003(3) 0.007(3) -0.001(3)
C3 0.048(5) 0.030(4) 0.028(4) -0.003(3) 0.024(3) -0.004(4)
C4 0.038(4) 0.027(4) 0.018(4) -0.001(3) -0.003(3) -0.001(3)
C5 0.035(4) 0.016(3) 0.017(4) 0.001(3) 0.000(3) -0.004(3)
C6 0.033(4) 0.015(3) 0.025(4) -0.002(3) -0.002(3) -0.003(3)
C7 0.028(4) 0.024(4) 0.030(4) 0.006(3) 0.002(3) 0.001(3)
C8 0.020(4) 0.022(3) 0.021(4) -0.002(3) -0.002(3) 0.003(3)
C9 0.032(4) 0.018(3) 0.026(4) -0.007(3) 0.002(3) 0.006(3)
C10 0.045(4) 0.007(3) 0.029(4) 0.001(3) -0.001(3) -0.001(3)
C11 0.035(4) 0.021(4) 0.030(4) -0.009(3) 0.000(3) -0.004(3)
C12 0.022(4) 0.020(3) 0.027(4) -0.001(3) -0.014(3) -0.004(3)
C13 0.025(4) 0.045(5) 0.028(4) 0.008(3) 0.002(3) -0.003(3)
C14 0.029(4) 0.053(5) 0.029(4) 0.000(4) 0.010(3) 0.005(4)
C15 0.030(4) 0.038(4) 0.029(4) -0.006(3) -0.001(3) 0.005(3)
C16 0.032(4) 0.028(4) 0.028(4) 0.000(3) -0.002(3) 0.006(3)
C17 0.027(4) 0.026(4) 0.018(3) -0.005(3) -0.003(3) -0.006(3)
C18 0.046(5) 0.026(4) 0.020(4) 0.002(3) 0.004(3) 0.008(3)
C19 0.053(5) 0.033(4) 0.039(4) -0.006(3) 0.019(4) -0.004(4)
C20 0.036(4) 0.047(5) 0.040(4) -0.020(4) 0.012(4) -0.005(4)
C21 0.030(4) 0.040(4) 0.036(4) 0.002(3) 0.002(4) 0.006(4)
C22 0.033(4) 0.040(4) 0.019(4) -0.004(3) 0.003(3) 0.001(4)
C23 0.022(4) 0.023(4) 0.030(4) 0.009(3) -0.001(3) 0.007(3)
C24 0.037(4) 0.018(3) 0.033(4) -0.001(3) 0.007(3) 0.001(3)
C25 0.044(5) 0.034(4) 0.035(4) 0.003(3) -0.008(4) -0.015(4)
C26 0.032(4) 0.050(5) 0.035(4) 0.010(4) -0.004(4) -0.011(4)
C27 0.034(4) 0.045(4) 0.036(4) 0.010(4) 0.007(4) 0.012(4)
C28 0.033(4) 0.036(4) 0.018(3) 0.004(3) 0.001(3) 0.000(3)
N41 0.025(3) 0.028(3) 0.030(3) -0.007(2) -0.002(3) -0.002(3)
N42 0.024(3) 0.027(3) 0.029(3) -0.010(2) 0.003(2) 0.004(3)
N43 0.028(3) 0.022(3) 0.020(3) -0.005(2) -0.008(3) 0.006(2)
N44 0.025(3) 0.022(3) 0.026(3) -0.001(2) 0.002(2) -0.001(2)
N45 0.030(3) 0.028(3) 0.027(3) 0.002(2) 0.004(3) 0.000(3)
N46 0.023(3) 0.027(3) 0.027(3) -0.002(2) 0.001(2) -0.003(3)
N47 0.033(3) 0.041(4) 0.016(3) -0.001(3) 0.003(3) 0.008(3)
N48 0.042(4) 0.056(4) 0.020(3) 0.009(3) 0.008(3) 0.024(3)
C41 0.028(4) 0.028(4) 0.037(4) -0.017(3) -0.008(3) -0.002(3)
C42 0.029(4) 0.039(4) 0.036(4) 0.000(3) 0.003(3) 0.003(3)
C43 0.034(4) 0.022(4) 0.037(4) -0.003(3) 0.016(3) 0.003(3)
C44 0.023(4) 0.023(4) 0.032(4) -0.001(3) 0.005(3) 0.000(3)
C45 0.024(4) 0.029(4) 0.022(4) -0.001(3) 0.012(3) 0.007(3)
C46 0.029(4) 0.041(4) 0.023(4) -0.017(3) 0.003(3) 0.000(3)
C47 0.053(5) 0.039(4) 0.021(4) -0.001(3) -0.015(4) 0.008(4)
C48 0.033(4) 0.032(4) 0.018(4) -0.001(3) 0.000(3) 0.017(3)
C49 0.025(4) 0.030(4) 0.026(4) 0.009(3) 0.000(3) 0.005(3)
C50 0.024(4) 0.045(4) 0.030(4) 0.022(3) -0.006(3) 0.003(3)
C51 0.035(4) 0.028(4) 0.036(4) 0.005(3) -0.002(3) -0.004(3)
C52 0.034(4) 0.031(4) 0.028(4) 0.003(3) -0.004(3) -0.002(3)
C53 0.026(4) 0.058(5) 0.042(5) 0.006(4) 0.009(4) -0.014(4)
C54 0.021(4) 0.052(5) 0.049(5) -0.018(4) 0.004(4) 0.011(4)
C55 0.022(4) 0.037(4) 0.047(5) -0.008(4) 0.010(4) -0.003(3)
C56 0.021(4) 0.036(4) 0.034(4) -0.001(3) -0.001(3) -0.007(3)
C57 0.030(4) 0.041(4) 0.019(4) 0.001(3) 0.000(3) 0.004(4)
C58 0.044(5) 0.063(5) 0.039(4) 0.021(4) 0.009(4) -0.002(4)
C59 0.053(6) 0.073(6) 0.043(5) 0.016(4) -0.014(4) 0.015(5)
C60 0.077(7) 0.061(6) 0.030(4) 0.009(4) 0.009(5) 0.034(5)
C61 0.076(7) 0.038(5) 0.056(5) -0.006(4) 0.020(5) 0.006(5)
C62 0.049(5) 0.037(4) 0.038(4) -0.007(3) -0.005(4) -0.001(4)
C63 0.029(4) 0.041(4) 0.029(4) -0.008(3) 0.002(3) -0.002(4)
C64 0.045(5) 0.034(4) 0.035(4) -0.013(3) 0.009(4) -0.011(4)
C65 0.062(6) 0.034(4) 0.061(5) -0.020(4) 0.041(5) -0.013(4)
C66 0.052(5) 0.025(4) 0.085(6) -0.024(4) 0.038(5) 0.001(4)
C67 0.045(5) 0.036(4) 0.063(6) -0.008(4) 0.017(4) -0.005(4)
C68 0.036(5) 0.046(5) 0.039(4) -0.004(4) 0.008(4) 0.000(4)
B11 0.062(7) 0.087(8) 0.050(7) -0.044(6) 0.028(6) -0.050(7)
F11 0.256(9) 0.205(7) 0.139(5) -0.109(5) 0.128(6) -0.187(7)
F12 0.150(6) 0.290(9) 0.031(3) -0.008(4) 0.001(3) 0.170(6)
F13 0.083(3) 0.071(3) 0.059(3) -0.016(2) 0.022(3) -0.023(3)
F14 0.058(3) 0.075(3) 0.062(3) 0.020(2) 0.018(2) 0.021(3)
B21 0.024(5) 0.037(5) 0.030(5) -0.010(4) 0.000(4) 0.002(4)
F21 0.047(2) 0.025(2) 0.065(3) -0.0022(19) 0.019(2) 0.0029(19)
F22 0.042(2) 0.054(3) 0.042(2) -0.001(2) 0.000(2) 0.006(2)
F23 0.036(2) 0.037(2) 0.060(3) -0.025(2) -0.004(2) 0.0014(19)
F24 0.033(2) 0.036(2) 0.058(3) -0.0154(19) -0.0013(19) 0.0069(19)
B31 0.030(5) 0.042(5) 0.038(5) 0.009(4) 0.007(4) 0.002(4)
F31 0.032(2) 0.085(3) 0.026(2) 0.002(2) -0.0051(19) 0.016(2)
F32 0.027(2) 0.047(2) 0.033(2) 0.0046(18) 0.0036(17) -0.0025(18)
F33 0.073(3) 0.036(3) 0.117(4) 0.034(3) 0.043(3) 0.005(2)
F34 0.022(2) 0.054(2) 0.046(2) -0.003(2) -0.0005(18) 0.0015(19)
B41 0.031(5) 0.035(5) 0.023(5) 0.005(4) 0.005(4) -0.004(4)
F41 0.031(2) 0.057(2) 0.027(2) -0.0001(18) 0.0099(18) 0.0004(19)
F42 0.061(3) 0.045(2) 0.044(2) 0.002(2) 0.001(2) 0.030(2)
F43 0.032(2) 0.074(3) 0.024(2) -0.0022(19) -0.0041(18) -0.005(2)
F44 0.044(2) 0.039(2) 0.050(2) 0.0026(19) 0.012(2) -0.009(2)

loop_
_atom_type_symbol
_atom_type_description
_atom_type_scat_dispersion_real
_atom_type_scat_dispersion_imag
_atom_type_scat_source
C C 0.0033 0.0016 'International Tables Vol C Tables 4.2.6.8 and 6.1.1.4'
H H 0.0000 0.0000 'International Tables Vol C Tables 4.2.6.8 and 6.1.1.4'
B B 0.0013 0.0007 'International Tables Vol C Tables 4.2.6.8 and 6.1.1.4'
N N 0.0061 0.0033 'International Tables Vol C Tables 4.2.6.8 and 6.1.1.4'
F F 0.0171 0.0103 'International Tables Vol C Tables 4.2.6.8 and 6.1.1.4'
Fe Fe 0.3463 0.8444 'International Tables Vol C Tables 4.2.6.8 and 6.1.1.4'

loop_
_geom_angle_atom_site_label_1
_geom_angle_atom_site_label_2
_geom_angle_atom_site_label_3
_geom_angle
_geom_angle_publ_flag
N43 Fe1 N6 98.13(19) y
N43 Fe1 N4 93.11(17) y
N6 Fe1 N4 94.84(18) y
N43 Fe1 N41 97.52(19) y
N6 Fe1 N41 159.56(18) y
N4 Fe1 N41 97.36(18) y
N43 Fe1 N42 76.40(17) y
N6 Fe1 N42 95.89(17) y
N4 Fe1 N42 165.94(19) y
N41 Fe1 N42 75.15(17) y
N43 Fe1 N5 167.25(16) y
N6 Fe1 N5 76.01(18) y
N4 Fe1 N5 76.34(17) y
N41 Fe1 N5 91.01(18) y
N42 Fe1 N5 115.14(17) y
N44 Fe2 N3 92.99(17) y
N44 Fe2 N1 95.69(18) y
N3 Fe2 N1 97.39(18) y
N44 Fe2 N46 95.81(18) y
N3 Fe2 N46 92.22(19) y
N1 Fe2 N46 164.58(17) y
N44 Fe2 N45 76.71(17) y
N3 Fe2 N45 163.31(18) y
N1 Fe2 N45 96.68(17) y
N46 Fe2 N45 76.06(19) y
N44 Fe2 N2 165.33(19) y
N3 Fe2 N2 76.20(16) y
N1 Fe2 N2 76.23(17) y
N46 Fe2 N2 94.53(17) y
N45 Fe2 N2 116.01(16) y
C1 N1 C5 117.8(5) ?
C1 N1 Fe2 123.7(4) ?
C5 N1 Fe2 116.8(4) ?
C6 N2 C7 111.8(5) ?
C6 N2 Fe2 106.5(3) ?
C7 N2 Fe2 113.0(3) ?
C6 N2 H2X 106.3 ?
C7 N2 H2X 101.7 ?
Fe2 N2 H2X 117.4 ?
C8 N3 N4 107.9(5) ?
C8 N3 Fe2 116.9(4) ?
N4 N3 Fe2 133.1(3) ?
C9 N4 N3 107.6(4) ?
C9 N4 Fe1 116.1(4) ?
N3 N4 Fe1 133.7(3) ?
C11 N5 C10 112.8(5) ?
C11 N5 Fe1 104.9(3) ?
C10 N5 Fe1 111.8(3) ?
C11 N5 H5X 110.6 ?
C10 N5 H5X 122.0 ?
Fe1 N5 H5X 91.6 ?
C12 N6 C16 116.6(6) ?
C12 N6 Fe1 117.3(4) ?
C16 N6 Fe1 125.7(4) ?
C8 N7 C9 108.0(5) ?
C8 N7 N8 127.1(4) ?
C9 N7 N8 124.0(5) ?
N7 N8 C17 113.4(4) ?
N7 N8 C23 112.7(5) ?
C17 N8 C23 123.0(4) ?
N1 C1 C2 122.2(5) ?
N1 C1 H1 118.9 ?
C2 C1 H1 118.9 ?
C1 C2 C3 119.0(6) ?
C1 C2 H2 120.5 ?
C3 C2 H2 120.5 ?
C4 C3 C2 119.1(6) ?
C4 C3 H3 120.5 ?
C2 C3 H3 120.5 ?
C5 C4 C3 119.1(5) ?
C5 C4 H4 120.5 ?
C3 C4 H4 120.5 ?
C4 C5 N1 122.6(5) ?
C4 C5 C6 124.1(5) ?
N1 C5 C6 113.3(5) ?
N2 C6 C5 110.6(4) ?
N2 C6 H6A 109.5 ?
C5 C6 H6A 109.5 ?
N2 C6 H6B 109.5 ?
C5 C6 H6B 109.5 ?
H6A C6 H6B 108.1 ?
C8 C7 N2 110.0(4) ?
C8 C7 H7A 109.7 ?
N2 C7 H7A 109.7 ?
C8 C7 H7B 109.7 ?
N2 C7 H7B 109.7 ?
H7A C7 H7B 108.2 ?
N3 C8 N7 107.8(5) ?
N3 C8 C7 122.3(5) ?
N7 C8 C7 129.9(5) ?
N4 C9 N7 108.7(5) ?
N4 C9 C10 123.9(5) ?
N7 C9 C10 127.5(5) ?
C9 C10 N5 110.2(5) ?
C9 C10 H10A 109.6 ?
N5 C10 H10A 109.6 ?
C9 C10 H10B 109.6 ?
N5 C10 H10B 109.6 ?
H10A C10 H10B 108.1 ?
N5 C11 C12 110.1(5) ?
N5 C11 H11A 109.6 ?
C12 C11 H11A 109.6 ?
N5 C11 H11B 109.6 ?
C12 C11 H11B 109.6 ?
H11A C11 H11B 108.1 ?
N6 C12 C13 122.8(6) ?
N6 C12 C11 115.1(6) ?
C13 C12 C11 122.1(6) ?
C12 C13 C14 119.0(6) ?
C12 C13 H13 120.5 ?
C14 C13 H13 120.5 ?
C15 C14 C13 119.1(7) ?
C15 C14 H14 120.4 ?
C13 C14 H14 120.4 ?
C14 C15 C16 119.2(6) ?
C14 C15 H15 120.4 ?
C16 C15 H15 120.4 ?
N6 C16 C15 123.3(6) ?
N6 C16 H16 118.4 ?
C15 C16 H16 118.4 ?
C18 C17 C22 120.5(6) ?
C18 C17 N8 118.0(5) ?
C22 C17 N8 121.4(6) ?
C19 C18 C17 119.4(6) ?
C19 C18 H18 120.3 ?
C17 C18 H18 120.3 ?
C18 C19 C20 121.5(7) ?
C18 C19 H19 119.3 ?
C20 C19 H19 119.3 ?
C21 C20 C19 119.0(7) ?
C21 C20 H20 120.5 ?
C19 C20 H20 120.5 ?
C20 C21 C22 121.1(6) ?
C20 C21 H21 119.5 ?
C22 C21 H21 119.5 ?
C21 C22 C17 118.5(6) ?
C21 C22 H22 120.7 ?
C17 C22 H22 120.7 ?
C28 C23 C24 121.7(5) ?
C28 C23 N8 117.8(5) ?
C24 C23 N8 120.5(6) ?
C25 C24 C23 117.1(6) ?
C25 C24 H24 121.4 ?
C23 C24 H24 121.4 ?
C26 C25 C24 122.3(6) ?
C26 C25 H25 118.9 ?
C24 C25 H25 118.9 ?
C25 C26 C27 119.9(6) ?
C25 C26 H26 120.0 ?
C27 C26 H26 120.0 ?
C26 C27 C28 119.3(6) ?
C26 C27 H27 120.3 ?
C28 C27 H27 120.3 ?
C23 C28 C27 119.5(6) ?
C23 C28 H28 120.2 ?
C27 C28 H28 120.2 ?
C41 N41 C45 117.4(5) ?
C41 N41 Fe1 125.2(4) ?
C45 N41 Fe1 117.1(4) ?
C47 N42 C46 113.8(5) ?
C47 N42 Fe1 111.6(3) ?
C46 N42 Fe1 104.7(3) ?
C47 N42 H42X 111.6 ?
C46 N42 H42X 107.4 ?
Fe1 N42 H42X 107.3 ?
C48 N43 N44 107.7(5) ?
C48 N43 Fe1 114.7(4) ?
N44 N43 Fe1 133.6(3) ?
C49 N44 N43 107.6(4) ?
C49 N44 Fe2 115.2(4) ?
N43 N44 Fe2 133.4(3) ?
C50 N45 C51 111.7(5) ?
C50 N45 Fe2 112.9(3) ?
C51 N45 Fe2 105.1(3) ?
C50 N45 H45X 110.3 ?
C51 N45 H45X 113.4 ?
Fe2 N45 H45X 103.0 ?
C52 N46 C56 118.1(6) ?
C52 N46 Fe2 115.5(4) ?
C56 N46 Fe2 125.8(4) ?
C48 N47 C49 105.8(5) ?
C48 N47 N48 124.7(5) ?
C49 N47 N48 127.0(6) ?
N47 N48 C63 116.4(5) ?
N47 N48 C57 117.7(5) ?
C63 N48 C57 122.8(6) ?
N41 C41 C42 123.7(5) ?
N41 C41 H41 118.1 ?
C42 C41 H41 118.1 ?
C43 C42 C41 118.0(6) ?
C43 C42 H42 121.0 ?
C41 C42 H42 121.0 ?
C42 C43 C44 119.0(6) ?
C42 C43 H43 120.5 ?
C44 C43 H43 120.5 ?
C45 C44 C43 120.0(6) ?
C45 C44 H44 120.0 ?
C43 C44 H44 120.0 ?
C44 C45 N41 121.9(5) ?
C44 C45 C46 123.6(5) ?
N41 C45 C46 114.4(5) ?
N42 C46 C45 108.9(5) ?
N42 C46 H46A 109.9 ?
C45 C46 H46A 109.9 ?
N42 C46 H46B 109.9 ?
C45 C46 H46B 109.9 ?
H46A C46 H46B 108.3 ?
N42 C47 C48 110.1(5) ?
N42 C47 H47A 109.6 ?
C48 C47 H47A 109.6 ?
N42 C47 H47B 109.6 ?
C48 C47 H47B 109.6 ?
H47A C47 H47B 108.2 ?
N43 C48 N47 109.6(5) ?
N43 C48 C47 123.7(6) ?
N47 C48 C47 126.6(5) ?
N44 C49 N47 109.3(5) ?
N44 C49 C50 123.4(5) ?
N47 C49 C50 127.2(6) ?
N45 C50 C49 109.2(5) ?
N45 C50 H50A 109.8 ?
C49 C50 H50A 109.8 ?
N45 C50 H50B 109.8 ?
C49 C50 H50B 109.8 ?
H50A C50 H50B 108.3 ?
N45 C51 C52 109.4(5) ?
N45 C51 H51A 109.8 ?
C52 C51 H51A 109.8 ?
N45 C51 H51B 109.8 ?
C52 C51 H51B 109.8 ?
H51A C51 H51B 108.2 ?
N46 C52 C53 122.8(6) ?
N46 C52 C51 116.2(6) ?
C53 C52 C51 121.0(7) ?
C52 C53 C54 117.0(7) ?
C52 C53 H53 121.5 ?
C54 C53 H53 121.5 ?
C55 C54 C53 120.3(7) ?
C55 C54 H54 119.9 ?
C53 C54 H54 119.9 ?
C54 C55 C56 118.5(7) ?
C54 C55 H55 120.7 ?
C56 C55 H55 120.7 ?
N46 C56 C55 123.2(7) ?
N46 C56 H56 118.4 ?
C55 C56 H56 118.4 ?
C62 C57 C58 121.0(6) ?
C62 C57 N48 120.6(6) ?
C58 C57 N48 118.3(6) ?
C57 C58 C59 119.1(7) ?
C57 C58 H58 120.5 ?
C59 C58 H58 120.5 ?
C60 C59 C58 120.8(8) ?
C60 C59 H59 119.6 ?
C58 C59 H59 119.6 ?
C59 C60 C61 119.7(7) ?
C59 C60 H60 120.1 ?
C61 C60 H60 120.1 ?
C62 C61 C60 120.8(8) ?
C62 C61 H61 119.6 ?
C60 C61 H61 119.6 ?
C57 C62 C61 118.6(7) ?
C57 C62 H62 120.7 ?
C61 C62 H62 120.7 ?
C68 C63 N48 122.6(6) ?
C68 C63 C64 119.1(7) ?
N48 C63 C64 118.1(6) ?
C65 C64 C63 120.2(7) ?
C65 C64 H64 119.9 ?
C63 C64 H64 119.9 ?
C64 C65 C66 121.0(7) ?
C64 C65 H65 119.5 ?
C66 C65 H65 119.5 ?
C67 C66 C65 119.2(7) ?
C67 C66 H66 120.4 ?
C65 C66 H66 120.4 ?
C66 C67 C68 121.3(7) ?
C66 C67 H67 119.4 ?
C68 C67 H67 119.4 ?
C63 C68 C67 119.1(7) ?
C63 C68 H68 120.4 ?
C67 C68 H68 120.4 ?
F12 B11 F13 114.5(10) ?
F12 B11 F14 109.7(7) ?
F13 B11 F14 111.5(8) ?
F12 B11 F11 111.6(9) ?
F13 B11 F11 107.1(7) ?
F14 B11 F11 101.6(9) ?
F21 B21 F22 108.9(6) ?
F21 B21 F24 110.5(6) ?
F22 B21 F24 109.8(5) ?
F21 B21 F23 109.6(5) ?
F22 B21 F23 109.1(6) ?
F24 B21 F23 108.9(6) ?
F34 B31 F33 111.6(6) ?
F34 B31 F31 108.9(6) ?
F33 B31 F31 109.6(6) ?
F34 B31 F32 109.2(6) ?
F33 B31 F32 108.5(6) ?
F31 B31 F32 109.0(6) ?
F42 B41 F41 111.6(6) ?
F42 B41 F44 110.9(6) ?
F41 B41 F44 109.1(6) ?
F42 B41 F43 109.2(6) ?
F41 B41 F43 108.1(5) ?
F44 B41 F43 107.9(5) ?

loop_
_geom_bond_atom_site_label_1
_geom_bond_atom_site_label_2
_geom_bond_distance
_geom_bond_publ_flag
Fe1 N43 2.123(5) y
Fe1 N6 2.128(5) y
Fe1 N4 2.133(4) y
Fe1 N41 2.144(5) y
Fe1 N42 2.291(4) y
Fe1 N5 2.302(5) y
Fe2 N44 2.135(4) y
Fe2 N3 2.138(5) y
Fe2 N1 2.159(5) y
Fe2 N46 2.186(5) y
Fe2 N45 2.270(5) y
Fe2 N2 2.277(4) y
N1 C1 1.347(7) ?
N1 C5 1.375(7) ?
N2 C6 1.476(7) ?
N2 C7 1.492(6) ?
N2 H2X 0.8731 ?
N3 C8 1.316(6) ?
N3 N4 1.393(6) ?
N4 C9 1.302(7) ?
N5 C11 1.462(7) ?
N5 C10 1.485(6) ?
N5 H5X 0.8803 ?
N6 C12 1.352(7) ?
N6 C16 1.352(7) ?
N7 C8 1.353(7) ?
N7 C9 1.355(6) ?
N7 N8 1.408(6) ?
N8 C17 1.444(7) ?
N8 C23 1.451(7) ?
C1 C2 1.377(8) ?
C1 H1 0.9500 ?
C2 C3 1.390(8) ?
C2 H2 0.9500 ?
C3 C4 1.387(8) ?
C3 H3 0.9500 ?
C4 C5 1.357(8) ?
C4 H4 0.9500 ?
C5 C6 1.498(8) ?
C6 H6A 0.9900 ?
C6 H6B 0.9900 ?
C7 C8 1.485(7) ?
C7 H7A 0.9900 ?
C7 H7B 0.9900 ?
C9 C10 1.479(7) ?
C10 H10A 0.9900 ?
C10 H10B 0.9900 ?
C11 C12 1.518(8) ?
C11 H11A 0.9900 ?
C11 H11B 0.9900 ?
C12 C13 1.371(8) ?
C13 C14 1.395(8) ?
C13 H13 0.9500 ?
C14 C15 1.349(8) ?
C14 H14 0.9500 ?
C15 C16 1.379(8) ?
C15 H15 0.9500 ?
C16 H16 0.9500 ?
C17 C18 1.389(8) ?
C17 C22 1.403(8) ?
C18 C19 1.363(9) ?
C18 H18 0.9500 ?
C19 C20 1.387(8) ?
C19 H19 0.9500 ?
C20 C21 1.384(9) ?
C20 H20 0.9500 ?
C21 C22 1.384(8) ?
C21 H21 0.9500 ?
C22 H22 0.9500 ?
C23 C28 1.365(8) ?
C23 C24 1.398(8) ?
C24 C25 1.384(8) ?
C24 H24 0.9500 ?
C25 C26 1.362(9) ?
C25 H25 0.9500 ?
C26 C27 1.380(8) ?
C26 H26 0.9500 ?
C27 C28 1.402(8) ?
C27 H27 0.9500 ?
C28 H28 0.9500 ?
N41 C41 1.336(7) ?
N41 C45 1.361(7) ?
N42 C47 1.469(7) ?
N42 C46 1.472(7) ?
N42 H42X 0.8794 ?
N43 C48 1.307(7) ?
N43 N44 1.400(6) ?
N44 C49 1.311(7) ?
N45 C50 1.488(7) ?
N45 C51 1.491(7) ?
N45 H45X 0.8786 ?
N46 C52 1.339(7) ?
N46 C56 1.339(7) ?
N47 C48 1.372(7) ?
N47 C49 1.378(7) ?
N47 N48 1.388(7) ?
N48 C63 1.396(8) ?
N48 C57 1.449(7) ?
C41 C42 1.380(8) ?
C41 H41 0.9500 ?
C42 C43 1.373(8) ?
C42 H42 0.9500 ?
C43 C44 1.388(8) ?
C43 H43 0.9500 ?
C44 C45 1.353(8) ?
C44 H44 0.9500 ?
C45 C46 1.507(7) ?
C46 H46A 0.9900 ?
C46 H46B 0.9900 ?
C47 C48 1.477(8) ?
C47 H47A 0.9900 ?
C47 H47B 0.9900 ?
C49 C50 1.496(8) ?
C50 H50A 0.9900 ?
C50 H50B 0.9900 ?
C51 C52 1.511(8) ?
C51 H51A 0.9900 ?
C51 H51B 0.9900 ?
C52 C53 1.390(9) ?
C53 C54 1.403(9) ?
C53 H53 0.9500 ?
C54 C55 1.360(9) ?
C54 H54 0.9500 ?
C55 C56 1.371(8) ?
C55 H55 0.9500 ?
C56 H56 0.9500 ?
C57 C62 1.362(8) ?
C57 C58 1.374(8) ?
C58 C59 1.385(9) ?
C58 H58 0.9500 ?
C59 C60 1.332(10) ?
C59 H59 0.9500 ?
C60 C61 1.384(10) ?
C60 H60 0.9500 ?
C61 C62 1.375(9) ?
C61 H61 0.9500 ?
C62 H62 0.9500 ?
C63 C68 1.389(8) ?
C63 C64 1.401(8) ?
C64 C65 1.366(9) ?
C64 H64 0.9500 ?
C65 C66 1.385(9) ?
C65 H65 0.9500 ?
C66 C67 1.363(9) ?
C66 H66 0.9500 ?
C67 C68 1.400(9) ?
C67 H67 0.9500 ?
C68 H68 0.9500 ?
B11 F12 1.284(12) ?
B11 F13 1.370(10) ?
B11 F14 1.387(10) ?
B11 F11 1.400(11) ?
B21 F21 1.391(8) ?
B21 F22 1.391(8) ?
B21 F24 1.394(8) ?
B21 F23 1.400(7) ?
B31 F34 1.384(8) ?
B31 F33 1.385(8) ?
B31 F31 1.388(8) ?
B31 F32 1.401(9) ?
B41 F42 1.366(8) ?
B41 F41 1.382(8) ?
B41 F44 1.393(8) ?
B41 F43 1.415(7) ?

loop_
_geom_hbond_atom_site_label_D
_geom_hbond_atom_site_label_H
_geom_hbond_atom_site_label_A
_geom_hbond_distance_DH
_geom_hbond_distance_HA
_geom_hbond_distance_DA
_geom_hbond_angle_DHA
_geom_hbond_site_symmetry_A
N2 H2X F43 0.87 2.07 2.909(6) 161.5 .
N2 H2X F41 0.87 2.51 3.166(5) 132.1 .
N5 H5X F23 0.88 2.37 2.968(6) 125.0 .
N5 H5X F24 0.88 2.59 3.156(6) 122.7 .
N42 H42X F33 0.88 2.20 3.050(6) 162.0 2_655
N45 H45X F31 0.88 2.17 2.987(6) 154.9 .
N45 H45X F34 0.88 2.27 3.020(6) 142.9 .

loop_
_geom_torsion_atom_site_label_1
_geom_torsion_atom_site_label_2
_geom_torsion_atom_site_label_3
_geom_torsion_atom_site_label_4
_geom_torsion
N44 Fe2 N1 C1 -5.7(4)
N3 Fe2 N1 C1 88.1(4)
N46 Fe2 N1 C1 -143.8(6)
N45 Fe2 N1 C1 -83.0(4)
N2 Fe2 N1 C1 161.8(5)
N44 Fe2 N1 C5 -170.0(4)
N3 Fe2 N1 C5 -76.2(4)
N46 Fe2 N1 C5 51.9(8)
N45 Fe2 N1 C5 112.8(4)
N2 Fe2 N1 C5 -2.4(4)
N44 Fe2 N2 C6 82.2(8)
N3 Fe2 N2 C6 125.6(4)
N1 Fe2 N2 C6 24.3(3)
N46 Fe2 N2 C6 -143.2(4)
N45 Fe2 N2 C6 -66.5(4)
N44 Fe2 N2 C7 -41.0(9)
N3 Fe2 N2 C7 2.5(4)
N1 Fe2 N2 C7 -98.9(4)
N46 Fe2 N2 C7 93.7(4)
N45 Fe2 N2 C7 170.4(4)
N44 Fe2 N3 C8 160.6(4)
N1 Fe2 N3 C8 64.5(4)
N46 Fe2 N3 C8 -103.4(4)
N45 Fe2 N3 C8 -148.2(6)
N2 Fe2 N3 C8 -9.3(4)
N44 Fe2 N3 N4 -0.9(5)
N1 Fe2 N3 N4 -97.1(5)
N46 Fe2 N3 N4 95.0(5)
N45 Fe2 N3 N4 50.2(9)
N2 Fe2 N3 N4 -170.9(5)
C8 N3 N4 C9 0.8(6)
Fe2 N3 N4 C9 163.6(4)
C8 N3 N4 Fe1 -159.3(4)
Fe2 N3 N4 Fe1 3.5(8)
N43 Fe1 N4 C9 -161.5(4)
N6 Fe1 N4 C9 -63.1(4)
N41 Fe1 N4 C9 100.5(4)
N42 Fe1 N4 C9 157.2(6)
N5 Fe1 N4 C9 11.2(4)
N43 Fe1 N4 N3 -2.7(5)
N6 Fe1 N4 N3 95.7(5)
N41 Fe1 N4 N3 -100.7(5)
N42 Fe1 N4 N3 -44.0(10)
N5 Fe1 N4 N3 170.0(5)
N43 Fe1 N5 C11 -93.5(9)
N6 Fe1 N5 C11 -29.7(3)
N4 Fe1 N5 C11 -128.3(4)
N41 Fe1 N5 C11 134.3(3)
N42 Fe1 N5 C11 60.3(4)
N43 Fe1 N5 C10 29.0(11)
N6 Fe1 N5 C10 92.8(4)
N4 Fe1 N5 C10 -5.8(4)
N41 Fe1 N5 C10 -103.1(4)
N42 Fe1 N5 C10 -177.2(4)
N43 Fe1 N6 C12 179.8(4)
N4 Fe1 N6 C12 85.9(4)
N41 Fe1 N6 C12 -40.6(7)
N42 Fe1 N6 C12 -103.1(4)
N5 Fe1 N6 C12 11.3(4)
N43 Fe1 N6 C16 7.9(4)
N4 Fe1 N6 C16 -86.0(4)
N41 Fe1 N6 C16 147.5(5)
N42 Fe1 N6 C16 84.9(4)
N5 Fe1 N6 C16 -160.6(5)
C8 N7 N8 C17 -94.1(6)
C9 N7 N8 C17 74.4(7)
C8 N7 N8 C23 51.4(7)
C9 N7 N8 C23 -140.0(5)
C5 N1 C1 C2 1.0(8)
Fe2 N1 C1 C2 -163.1(4)
N1 C1 C2 C3 3.6(9)
C1 C2 C3 C4 -5.6(9)
C2 C3 C4 C5 3.0(9)
C3 C4 C5 N1 1.8(9)
C3 C4 C5 C6 -176.0(5)
C1 N1 C5 C4 -3.8(8)
Fe2 N1 C5 C4 161.4(5)
C1 N1 C5 C6 174.2(5)
Fe2 N1 C5 C6 -20.6(6)
C7 N2 C6 C5 81.7(5)
Fe2 N2 C6 C5 -42.3(5)
C4 C5 C6 N2 -138.8(6)
N1 C5 C6 N2 43.2(6)
C6 N2 C7 C8 -116.6(5)
Fe2 N2 C7 C8 3.6(6)
N4 N3 C8 N7 -1.0(6)
Fe2 N3 C8 N7 -167.0(3)
N4 N3 C8 C7 -178.4(5)
Fe2 N3 C8 C7 15.6(7)
C9 N7 C8 N3 0.9(7)
N8 N7 C8 N3 170.9(5)
C9 N7 C8 C7 178.0(6)
N8 N7 C8 C7 -11.9(10)
N2 C7 C8 N3 -12.5(8)
N2 C7 C8 N7 170.7(6)
N3 N4 C9 N7 -0.2(6)
Fe1 N4 C9 N7 163.9(4)
N3 N4 C9 C10 179.8(5)
Fe1 N4 C9 C10 -16.1(8)
C8 N7 C9 N4 -0.4(7)
N8 N7 C9 N4 -170.8(5)
C8 N7 C9 C10 179.5(6)
N8 N7 C9 C10 9.1(9)
N4 C9 C10 N5 10.1(8)
N7 C9 C10 N5 -169.9(6)
C11 N5 C10 C9 118.4(5)
Fe1 N5 C10 C9 0.5(6)
C10 N5 C11 C12 -78.7(6)
Fe1 N5 C11 C12 43.2(5)
C16 N6 C12 C13 2.3(8)
Fe1 N6 C12 C13 -170.4(4)
C16 N6 C12 C11 -177.5(4)
Fe1 N6 C12 C11 9.8(6)
N5 C11 C12 N6 -37.8(6)
N5 C11 C12 C13 142.4(5)
N6 C12 C13 C14 -1.0(8)
C11 C12 C13 C14 178.8(5)
C12 C13 C14 C15 -0.5(9)
C13 C14 C15 C16 0.5(9)
C12 N6 C16 C15 -2.3(8)
Fe1 N6 C16 C15 169.6(4)
C14 C15 C16 N6 1.0(9)
N7 N8 C17 C18 -159.5(5)
C23 N8 C17 C18 58.9(7)
N7 N8 C17 C22 17.3(7)
C23 N8 C17 C22 -124.2(6)
C22 C17 C18 C19 -1.8(9)
N8 C17 C18 C19 175.0(5)
C17 C18 C19 C20 -0.3(9)
C18 C19 C20 C21 2.9(9)
C19 C20 C21 C22 -3.4(9)
C20 C21 C22 C17 1.4(9)
C18 C17 C22 C21 1.3(8)
N8 C17 C22 C21 -175.5(5)
N7 N8 C23 C28 52.3(7)
C17 N8 C23 C28 -165.9(5)
N7 N8 C23 C24 -126.7(5)
C17 N8 C23 C24 15.1(8)
C28 C23 C24 C25 1.0(9)
N8 C23 C24 C25 179.9(5)
C23 C24 C25 C26 -3.7(9)
C24 C25 C26 C27 3.2(10)
C25 C26 C27 C28 0.2(10)
C24 C23 C28 C27 2.2(9)
N8 C23 C28 C27 -176.8(5)
C26 C27 C28 C23 -2.8(9)
N43 Fe1 N41 C41 -86.3(5)
N6 Fe1 N41 C41 134.0(5)
N4 Fe1 N41 C41 7.9(5)
N42 Fe1 N41 C41 -160.0(5)
N5 Fe1 N41 C41 84.2(5)
N43 Fe1 N41 C45 86.7(4)
N6 Fe1 N41 C45 -53.0(7)
N4 Fe1 N41 C45 -179.2(4)
N42 Fe1 N41 C45 13.0(4)
N5 Fe1 N41 C45 -102.8(4)
N43 Fe1 N42 C47 -10.8(4)
N6 Fe1 N42 C47 -107.8(4)
N4 Fe1 N42 C47 31.8(9)
N41 Fe1 N42 C47 90.9(4)
N5 Fe1 N42 C47 174.9(4)
N43 Fe1 N42 C46 -134.3(4)
N6 Fe1 N42 C46 128.7(4)
N4 Fe1 N42 C46 -91.7(8)
N41 Fe1 N42 C46 -32.6(4)
N5 Fe1 N42 C46 51.4(4)
N6 Fe1 N43 C48 110.5(4)
N4 Fe1 N43 C48 -154.2(4)
N41 Fe1 N43 C48 -56.3(5)
N42 Fe1 N43 C48 16.4(4)
N5 Fe1 N43 C48 172.1(7)
N6 Fe1 N43 N44 -95.6(5)
N4 Fe1 N43 N44 -0.2(5)
N41 Fe1 N43 N44 97.6(5)
N42 Fe1 N43 N44 170.3(5)
N5 Fe1 N43 N44 -34.0(12)
C48 N43 N44 C49 1.4(6)
Fe1 N43 N44 C49 -153.8(4)
C48 N43 N44 Fe2 157.7(4)
Fe1 N43 N44 Fe2 2.5(8)
N3 Fe2 N44 C49 152.9(4)
N1 Fe2 N44 C49 -109.3(4)
N46 Fe2 N44 C49 60.4(4)
N45 Fe2 N44 C49 -13.8(4)
N2 Fe2 N44 C49 -165.0(6)
N3 Fe2 N44 N43 -2.0(5)
N1 Fe2 N44 N43 95.8(5)
N46 Fe2 N44 N43 -94.5(5)
N45 Fe2 N44 N43 -168.7(5)
N2 Fe2 N44 N43 40.0(10)
N44 Fe2 N45 C50 8.0(4)
N3 Fe2 N45 C50 -45.1(8)
N1 Fe2 N45 C50 102.3(4)
N46 Fe2 N45 C50 -91.6(4)
N2 Fe2 N45 C50 -179.8(4)
N44 Fe2 N45 C51 130.0(4)
N3 Fe2 N45 C51 76.9(7)
N1 Fe2 N45 C51 -135.7(4)
N46 Fe2 N45 C51 30.5(3)
N2 Fe2 N45 C51 -57.8(4)
N44 Fe2 N46 C52 -86.4(4)
N3 Fe2 N46 C52 -179.6(4)
N1 Fe2 N46 C52 51.7(8)
N45 Fe2 N46 C52 -11.7(4)
N2 Fe2 N46 C52 104.0(4)
N44 Fe2 N46 C56 84.4(4)
N3 Fe2 N46 C56 -8.9(4)
N1 Fe2 N46 C56 -137.6(6)
N45 Fe2 N46 C56 159.1(5)
N2 Fe2 N46 C56 -85.2(4)
C48 N47 N48 C63 81.6(7)
C49 N47 N48 C63 -77.5(8)
C48 N47 N48 C57 -117.7(6)
C49 N47 N48 C57 83.2(7)
C45 N41 C41 C42 -1.5(9)
Fe1 N41 C41 C42 171.4(5)
N41 C41 C42 C43 0.9(10)
C41 C42 C43 C44 0.9(9)
C42 C43 C44 C45 -1.9(9)
C43 C44 C45 N41 1.3(9)
C43 C44 C45 C46 177.9(6)
C41 N41 C45 C44 0.4(9)
Fe1 N41 C45 C44 -173.1(5)
C41 N41 C45 C46 -176.5(5)
Fe1 N41 C45 C46 10.0(7)
C47 N42 C46 C45 -75.0(6)
Fe1 N42 C46 C45 47.2(5)
C44 C45 C46 N42 142.9(6)
N41 C45 C46 N42 -40.3(7)
C46 N42 C47 C48 122.7(5)
Fe1 N42 C47 C48 4.5(6)
N44 N43 C48 N47 -0.2(6)
Fe1 N43 C48 N47 160.2(4)
N44 N43 C48 C47 178.5(5)
Fe1 N43 C48 C47 -21.0(8)
C49 N47 C48 N43 -1.0(7)
N48 N47 C48 N43 -163.8(5)
C49 N47 C48 C47 -179.7(6)
N48 N47 C48 C47 17.6(9)
N42 C47 C48 N43 10.5(9)
N42 C47 C48 N47 -171.0(5)
N43 N44 C49 N47 -2.0(6)
Fe2 N44 C49 N47 -163.2(4)
N43 N44 C49 C50 179.9(5)
Fe2 N44 C49 C50 18.7(8)
C48 N47 C49 N44 1.9(7)
N48 N47 C49 N44 164.1(5)
C48 N47 C49 C50 179.9(6)
N48 N47 C49 C50 -17.9(10)
C51 N45 C50 C49 -120.2(5)
Fe2 N45 C50 C49 -1.9(6)
N44 C49 C50 N45 -10.8(8)
N47 C49 C50 N45 171.4(6)
C50 N45 C51 C52 78.0(6)
Fe2 N45 C51 C52 -44.8(5)
C56 N46 C52 C53 -0.6(8)
Fe2 N46 C52 C53 170.9(4)
C56 N46 C52 C51 177.7(5)
Fe2 N46 C52 C51 -10.8(6)
N45 C51 C52 N46 39.1(7)
N45 C51 C52 C53 -142.5(5)
N46 C52 C53 C54 -0.2(9)
C51 C52 C53 C54 -178.5(5)
C52 C53 C54 C55 1.7(9)
C53 C54 C55 C56 -2.2(9)
C52 N46 C56 C55 0.0(8)
Fe2 N46 C56 C55 -170.5(4)
C54 C55 C56 N46 1.4(9)
N47 N48 C57 C62 -113.3(7)
C63 N48 C57 C62 46.0(8)
N47 N48 C57 C58 69.2(7)
C63 N48 C57 C58 -131.4(7)
C62 C57 C58 C59 -3.5(10)
N48 C57 C58 C59 174.0(6)
C57 C58 C59 C60 0.5(11)
C58 C59 C60 C61 2.1(12)
C59 C60 C61 C62 -1.7(11)
C58 C57 C62 C61 3.8(10)
N48 C57 C62 C61 -173.6(6)
C60 C61 C62 C57 -1.2(10)
N47 N48 C63 C68 1.9(9)
C57 N48 C63 C68 -157.7(6)
N47 N48 C63 C64 -173.3(5)
C57 N48 C63 C64 27.1(9)
C68 C63 C64 C65 3.6(9)
N48 C63 C64 C65 178.9(6)
C63 C64 C65 C66 -2.1(10)
C64 C65 C66 C67 -0.6(10)
C65 C66 C67 C68 1.9(10)
N48 C63 C68 C67 -177.4(6)
C64 C63 C68 C67 -2.3(9)
C66 C67 C68 C63 -0.4(10)

loop_
_platon_squeeze_void_nr
_platon_squeeze_void_average_x
_platon_squeeze_void_average_y
_platon_squeeze_void_average_z
_platon_squeeze_void_volume
_platon_squeeze_void_count_electrons
1 0.000 0.500 0.000 285.5 18.7
2 0.000 0.000 0.500 285.5 18.4
